data_7153599
loop_
_publ_author_name
'Lu, Hui'
'Yang, Qin'
'Zhou, Yirong'
'Guo, Yanqin'
'Deng, Zhihong'
'Ding, Qiuping'
'Peng, Yiyuan'

_publ_section_title
;
 Cross-coupling/annulations of quinazolones with alkynes for access to
 fused polycyclic heteroarenes under mild conditions.
;
_journal_issue 5
_journal_name_full 'Organic &amp; biomolecular chemistry'
_journal_page_first 758
_journal_page_last 764
_journal_paper_doi 10.1039/c3ob41955j
_journal_volume 12
_journal_year 2014
_chemical_formula_sum 'C24 H18 N2 O'
_chemical_formula_weight 350.40
_chemical_name_systematic
; 
 ? 
;
_space_group_IT_number 29
_symmetry_cell_setting orthorhombic
_symmetry_space_group_name_Hall 'P 2c -2ac'
_symmetry_space_group_name_H-M 'P c a 21'
_atom_sites_solution_hydrogens geom
_atom_sites_solution_primary direct
_atom_sites_solution_secondary difmap
_audit_creation_method SHELXL-97
_cell_angle_alpha 90.00
_cell_angle_beta 90.00
_cell_angle_gamma 90.00
_cell_formula_units_Z 8
_cell_length_a 13.5728(5)
_cell_length_b 18.3397(7)
_cell_length_c 14.2808(5)
_cell_measurement_reflns_used 8545
_cell_measurement_temperature 296(2)
_cell_measurement_theta_max 27.46
_cell_measurement_theta_min 2.35
_cell_volume 3554.8(2)
_computing_cell_refinement 'Bruker SMART'
_computing_data_collection 'Bruker SMART'
_computing_data_reduction 'Bruker SAINT'
_computing_molecular_graphics 'Bruker SHELXTL'
_computing_publication_material 'Bruker SHELXTL'
_computing_structure_refinement 'SHELXL-97 (Sheldrick, 1997)'
_computing_structure_solution 'SHELXS-97 (Sheldrick, 1990)'
_diffrn_ambient_temperature 296(2)
_diffrn_measured_fraction_theta_full 0.994
_diffrn_measured_fraction_theta_max 0.994
_diffrn_measurement_device_type 'CCD area detector'
_diffrn_measurement_method 'phi and omega scans'
_diffrn_radiation_monochromator graphite
_diffrn_radiation_source 'fine-focus sealed tube'
_diffrn_radiation_type MoK\a
_diffrn_radiation_wavelength 0.71073
_diffrn_reflns_av_R_equivalents 0.0197
_diffrn_reflns_av_sigmaI/netI 0.0268
_diffrn_reflns_limit_h_max 17
_diffrn_reflns_limit_h_min -12
_diffrn_reflns_limit_k_max 23
_diffrn_reflns_limit_k_min -12
_diffrn_reflns_limit_l_max 18
_diffrn_reflns_limit_l_min -18
_diffrn_reflns_number 18095
_diffrn_reflns_theta_full 27.66
_diffrn_reflns_theta_max 27.66
_diffrn_reflns_theta_min 1.87
_exptl_absorpt_coefficient_mu 0.081
_exptl_absorpt_correction_T_max 0.9762
_exptl_absorpt_correction_T_min 0.9684
_exptl_absorpt_correction_type none
_exptl_crystal_density_diffrn 1.309
_exptl_crystal_density_meas 0
_exptl_crystal_density_method 'not measured'
_exptl_crystal_F_000 1472
_exptl_crystal_size_max 0.40
_exptl_crystal_size_mid 0.35
_exptl_crystal_size_min 0.30
_refine_diff_density_max 0.263
_refine_diff_density_min -0.184
_refine_diff_density_rms 0.055
_refine_ls_abs_structure_details 'Flack H D (1983), Acta Cryst. A39, 876-881'
_refine_ls_abs_structure_Flack 0.3(16)
_refine_ls_extinction_coef 0.0043(7)
_refine_ls_extinction_expression Fc^*^=kFc[1+0.001xFc^2^\l^3^/sin(2\q)]^-1/4^
_refine_ls_extinction_method SHELXL
_refine_ls_goodness_of_fit_ref 1.009
_refine_ls_hydrogen_treatment mixed
_refine_ls_matrix_type full
_refine_ls_number_parameters 488
_refine_ls_number_reflns 7820
_refine_ls_number_restraints 1
_refine_ls_restrained_S_all 1.008
_refine_ls_R_factor_all 0.0704
_refine_ls_R_factor_gt 0.0523
_refine_ls_shift/su_max 0.000
_refine_ls_shift/su_mean 0.000
_refine_ls_structure_factor_coef Fsqd
_refine_ls_weighting_details 'calc w=1/[\s^2^(Fo^2^)+(0.0911P)^2^+0.5226P] where P=(Fo^2^+2Fc^2^)/3'
_refine_ls_weighting_scheme calc
_refine_ls_wR_factor_gt 0.1384
_refine_ls_wR_factor_ref 0.1551
_reflns_number_gt 6148
_reflns_number_total 7820
_reflns_threshold_expression >2sigma(I)
_cod_data_source_file c3ob41955j.txt
_cod_data_source_block l
_cod_depositor_comments
;
The following automatic conversions were performed:

'_symmetry_cell_setting' value 'Orthorhombic' changed to
'orthorhombic' according to
/usr/data/users/saulius/automatic-downloads/current/RSC/lib/dictionaries/cif_core.dic
dictionary named 'cif_core.dic' version 2.4.2 from 2011-04-26.

Automatic conversion script
Id: cif_fix_values 2281 2013-09-26 08:29:07Z andrius 
;
_cod_original_sg_symbol_H-M Pca2(1)
_cod_database_code 7153599

loop_
_symmetry_equiv_pos_as_xyz
'x, y, z'
'-x, -y, z+1/2'
'x+1/2, -y, z'
'-x+1/2, y, z+1/2'

loop_
_atom_site_label
_atom_site_type_symbol
_atom_site_fract_x
_atom_site_fract_y
_atom_site_fract_z
_atom_site_U_iso_or_equiv
_atom_site_adp_type
_atom_site_occupancy
_atom_site_symmetry_multiplicity
_atom_site_calc_flag
_atom_site_refinement_flags
N1 N 0.57248(13) 0.22865(10) 0.20656(13) 0.0442(4) Uani 1 1 d .
C8 C 0.47922(16) 0.19578(12) 0.20731(15) 0.0438(5) Uani 1 1 d .
C9 C 0.39493(16) 0.24423(13) 0.21113(15) 0.0443(5) Uani 1 1 d .
C16 C 0.50524(17) 0.34759(13) 0.24057(17) 0.0465(5) Uani 1 1 d .
C15 C 0.40691(16) 0.31900(13) 0.22547(15) 0.0444(5) Uani 1 1 d .
C2 C 0.6390(2) 0.11001(14) 0.17281(17) 0.0532(6) Uani 1 1 d .
N2 N 0.46452(15) 0.12606(11) 0.20097(15) 0.0532(5) Uani 1 1 d .
C1 C 0.65408(18) 0.18831(14) 0.17163(18) 0.0512(6) Uani 1 1 d .
C14 C 0.32341(18) 0.36388(15) 0.22470(17) 0.0538(6) Uani 1 1 d .
H14A H 0.3308 0.4136 0.2354 0.065 Uiso 1 1 calc R
C7 C 0.5459(2) 0.08155(14) 0.18924(17) 0.0538(6) Uani 1 1 d .
C19 C 0.68565(17) 0.32872(13) 0.25525(18) 0.0479(5) Uani 1 1 d .
O1 O 0.72832(14) 0.21820(11) 0.14430(16) 0.0703(6) Uani 1 1 d .
C18 C 0.58420(15) 0.30373(13) 0.23021(16) 0.0444(5) Uani 1 1 d .
C10 C 0.30060(18) 0.21629(15) 0.19548(19) 0.0559(6) Uani 1 1 d .
H10A H 0.2920 0.1665 0.1864 0.067 Uiso 1 1 calc R
C11 C 0.22087(18) 0.26171(17) 0.19338(19) 0.0600(7) Uani 1 1 d .
H11A H 0.1588 0.2424 0.1816 0.072 Uiso 1 1 calc R
C12 C 0.23056(17) 0.33615(17) 0.20844(19) 0.0577(6) Uani 1 1 d .
C17 C 0.5151(2) 0.42528(15) 0.2723(2) 0.0647(7) Uani 1 1 d .
H17A H 0.5836 0.4371 0.2795 0.097 Uiso 1 1 calc R
H17B H 0.4819 0.4314 0.3311 0.097 Uiso 1 1 calc R
H17C H 0.4861 0.4570 0.2264 0.097 Uiso 1 1 calc R
C3 C 0.7183(2) 0.06344(16) 0.1541(2) 0.0656(7) Uani 1 1 d .
H3A H 0.7805 0.0828 0.1425 0.079 Uiso 1 1 calc R
C24 C 0.73015(17) 0.30235(14) 0.33579(19) 0.0533(6) Uani 1 1 d .
H24A H 0.6990 0.2664 0.3709 0.064 Uiso 1 1 calc R
C6 C 0.5326(3) 0.00546(17) 0.1881(2) 0.0712(9) Uani 1 1 d .
H6A H 0.4708 -0.0144 0.2001 0.085 Uiso 1 1 calc R
C4 C 0.7046(3) -0.01062(18) 0.1527(2) 0.0769(9) Uani 1 1 d .
H4A H 0.7574 -0.0416 0.1408 0.092 Uiso 1 1 calc R
C23 C 0.8206(2) 0.32926(17) 0.3644(2) 0.0666(8) Uani 1 1 d .
H23A H 0.8500 0.3116 0.4186 0.080 Uiso 1 1 calc R
C22 C 0.8666(2) 0.38193(19) 0.3126(3) 0.0726(8) Uani 1 1 d .
H22A H 0.9274 0.4000 0.3317 0.087 Uiso 1 1 calc R
C20 C 0.7333(2) 0.38131(16) 0.2043(2) 0.0697(8) Uani 1 1 d .
H20A H 0.7044 0.3992 0.1499 0.084 Uiso 1 1 calc R
C5 C 0.6111(3) -0.03924(17) 0.1691(3) 0.0823(10) Uani 1 1 d .
H5A H 0.6017 -0.0895 0.1672 0.099 Uiso 1 1 calc R
C13 C 0.1426(2) 0.38669(19) 0.2086(3) 0.0797(9) Uani 1 1 d .
H13A H 0.1642 0.4357 0.2201 0.119 Uiso 1 1 calc R
H13B H 0.0975 0.3721 0.2569 0.119 Uiso 1 1 calc R
H13C H 0.1102 0.3844 0.1489 0.119 Uiso 1 1 calc R
C21 C 0.8236(2) 0.4081(2) 0.2327(3) 0.0781(9) Uani 1 1 d .
H21A H 0.8551 0.4439 0.1976 0.094 Uiso 1 1 calc R
N3 N 0.17130(14) 0.26977(10) 0.45909(13) 0.0414(4) Uani 1 1 d .
C40 C 0.24150(17) 0.15146(12) 0.42563(16) 0.0442(5) Uani 1 1 d .
C32 C 0.26392(17) 0.30316(12) 0.46126(15) 0.0449(5) Uani 1 1 d .
C39 C 0.33824(16) 0.18068(13) 0.44486(15) 0.0443(5) Uani 1 1 d .
O2 O 0.01217(12) 0.27936(9) 0.51255(13) 0.0531(4) Uani 1 1 d .
C26 C 0.10228(19) 0.38804(13) 0.49257(16) 0.0490(5) Uani 1 1 d .
C33 C 0.34925(17) 0.25563(13) 0.46096(17) 0.0472(5) Uani 1 1 d .
C25 C 0.08790(16) 0.30947(13) 0.49024(15) 0.0447(5) Uani 1 1 d .
N4 N 0.27705(16) 0.37310(11) 0.46840(15) 0.0547(5) Uani 1 1 d .
C42 C 0.16136(16) 0.19437(12) 0.43350(14) 0.0412(5) Uani 1 1 d .
C31 C 0.1955(2) 0.41682(13) 0.47831(17) 0.0523(6) Uani 1 1 d .
C38 C 0.42331(18) 0.13711(15) 0.44609(19) 0.0540(6) Uani 1 1 d .
H38A H 0.4175 0.0875 0.4337 0.065 Uiso 1 1 calc R
C43 C 0.06110(16) 0.16804(12) 0.40794(16) 0.0427(5) Uani 1 1 d .
C36 C 0.51521(19) 0.16553(18) 0.4650(2) 0.0623(7) Uani 1 1 d .
C35 C 0.5224(2) 0.23898(19) 0.4848(2) 0.0681(8) Uani 1 1 d .
H35A H 0.5834 0.2584 0.5012 0.082 Uiso 1 1 calc R
C48 C 0.01247(17) 0.19577(14) 0.33058(18) 0.0513(6) Uani 1 1 d .
H48A H 0.0409 0.2333 0.2961 0.062 Uiso 1 1 calc R
C41 C 0.2351(2) 0.07383(13) 0.3922(2) 0.0586(6) Uani 1 1 d .
H41A H 0.1673 0.0611 0.3820 0.088 Uiso 1 1 calc R
H41B H 0.2628 0.0420 0.4386 0.088 Uiso 1 1 calc R
H41C H 0.2709 0.0688 0.3346 0.088 Uiso 1 1 calc R
C34 C 0.44250(18) 0.28364(16) 0.4810(2) 0.0632(7) Uani 1 1 d .
H34A H 0.4501 0.3333 0.4919 0.076 Uiso 1 1 calc R
C27 C 0.0223(2) 0.43365(15) 0.51072(19) 0.0606(7) Uani 1 1 d .
H27A H -0.0396 0.4139 0.5223 0.073 Uiso 1 1 calc R
C46 C -0.1209(2) 0.11238(17) 0.3560(2) 0.0666(8) Uani 1 1 d .
H46A H -0.1819 0.0937 0.3386 0.080 Uiso 1 1 calc R
C47 C -0.07808(19) 0.16814(17) 0.3042(2) 0.0625(7) Uani 1 1 d .
H47A H -0.1103 0.1868 0.2520 0.075 Uiso 1 1 calc R
C30 C 0.2074(3) 0.49369(16) 0.4789(2) 0.0687(8) Uani 1 1 d .
H30A H 0.2692 0.5141 0.4686 0.082 Uiso 1 1 calc R
C28 C 0.0356(3) 0.50792(17) 0.5114(3) 0.0753(9) Uani 1 1 d .
H28A H -0.0174 0.5387 0.5231 0.090 Uiso 1 1 calc R
C44 C 0.01786(19) 0.11198(14) 0.4587(2) 0.0545(6) Uani 1 1 d .
H44A H 0.0501 0.0925 0.5104 0.065 Uiso 1 1 calc R
C29 C 0.1288(3) 0.53708(16) 0.4943(2) 0.0805(10) Uani 1 1 d .
H29A H 0.1369 0.5874 0.4935 0.097 Uiso 1 1 calc R
C37 C 0.6043(2) 0.1165(2) 0.4631(3) 0.0907(11) Uani 1 1 d .
H37A H 0.5843 0.0677 0.4481 0.136 Uiso 1 1 calc R
H37B H 0.6356 0.1170 0.5234 0.136 Uiso 1 1 calc R
H37C H 0.6498 0.1337 0.4166 0.136 Uiso 1 1 calc R
C45 C -0.0734(2) 0.08515(16) 0.4322(2) 0.0646(7) Uani 1 1 d .
H45A H -0.1025 0.0481 0.4670 0.078 Uiso 1 1 calc R

loop_
_atom_site_aniso_label
_atom_site_aniso_U_11
_atom_site_aniso_U_22
_atom_site_aniso_U_33
_atom_site_aniso_U_23
_atom_site_aniso_U_13
_atom_site_aniso_U_12
N1 0.0436(9) 0.0463(10) 0.0427(10) 0.0024(8) -0.0028(8) -0.0026(8)
C8 0.0476(12) 0.0466(12) 0.0371(10) 0.0054(10) -0.0029(9) -0.0064(9)
C9 0.0446(11) 0.0537(13) 0.0345(10) 0.0060(10) 0.0029(8) -0.0043(9)
C16 0.0517(12) 0.0469(13) 0.0408(11) 0.0017(10) -0.0045(9) -0.0029(10)
C15 0.0445(11) 0.0548(14) 0.0339(10) 0.0033(9) 0.0009(9) 0.0008(10)
C2 0.0642(15) 0.0524(14) 0.0430(12) 0.0039(11) -0.0069(11) 0.0065(12)
N2 0.0602(12) 0.0494(11) 0.0501(11) 0.0062(10) -0.0056(9) -0.0081(9)
C1 0.0503(13) 0.0559(14) 0.0475(12) -0.0029(12) 0.0003(10) 0.0020(11)
C14 0.0551(13) 0.0583(15) 0.0479(13) 0.0018(11) 0.0040(10) 0.0066(11)
C7 0.0717(16) 0.0451(13) 0.0446(13) 0.0040(11) -0.0084(11) -0.0013(12)
C19 0.0445(12) 0.0459(13) 0.0533(13) -0.0037(10) -0.0006(10) -0.0032(10)
O1 0.0582(12) 0.0697(12) 0.0830(14) -0.0095(11) 0.0148(10) -0.0050(9)
C18 0.0461(12) 0.0477(13) 0.0392(11) 0.0016(10) -0.0045(9) -0.0058(9)
C10 0.0553(13) 0.0616(15) 0.0507(14) 0.0035(12) 0.0080(11) -0.0099(12)
C11 0.0449(12) 0.0829(19) 0.0521(14) 0.0051(14) 0.0076(10) -0.0105(12)
C12 0.0445(13) 0.0851(19) 0.0435(12) 0.0036(13) 0.0062(10) 0.0094(12)
C17 0.0656(16) 0.0577(16) 0.0709(18) -0.0095(14) -0.0105(13) 0.0011(13)
C3 0.0793(19) 0.0640(18) 0.0534(15) 0.0002(13) -0.0063(13) 0.0150(14)
C24 0.0498(13) 0.0534(14) 0.0566(14) 0.0019(12) -0.0039(11) 0.0039(10)
C6 0.098(2) 0.0505(16) 0.065(2) 0.0076(13) -0.0047(18) -0.0049(15)
C4 0.103(3) 0.0622(18) 0.066(2) 0.0028(16) -0.0070(19) 0.0292(18)
C23 0.0529(14) 0.0785(19) 0.0684(18) -0.0105(15) -0.0170(13) 0.0147(14)
C22 0.0462(14) 0.087(2) 0.085(2) -0.0211(18) -0.0020(14) -0.0113(14)
C20 0.0671(17) 0.0776(19) 0.0645(16) 0.0139(16) -0.0081(14) -0.0190(14)
C5 0.126(3) 0.0477(17) 0.073(2) 0.0046(15) -0.0159(19) 0.0153(19)
C13 0.0530(15) 0.101(3) 0.085(2) 0.0005(19) 0.0095(15) 0.0157(15)
C21 0.0703(18) 0.081(2) 0.083(2) -0.0020(18) 0.0019(16) -0.0296(16)
N3 0.0490(10) 0.0392(9) 0.0360(9) 0.0005(8) 0.0010(7) -0.0033(8)
C40 0.0483(11) 0.0460(12) 0.0384(11) 0.0009(10) -0.0057(9) -0.0017(10)
C32 0.0535(13) 0.0459(12) 0.0353(10) 0.0011(10) 0.0022(9) -0.0081(10)
C39 0.0476(11) 0.0496(13) 0.0358(10) 0.0050(9) -0.0010(9) -0.0021(10)
O2 0.0537(9) 0.0543(10) 0.0511(9) -0.0041(8) 0.0062(8) 0.0009(8)
C26 0.0671(14) 0.0450(12) 0.0349(10) 0.0011(10) -0.0027(10) 0.0009(11)
C33 0.0492(12) 0.0519(13) 0.0406(11) -0.0019(10) 0.0057(9) -0.0072(10)
C25 0.0521(13) 0.0477(12) 0.0343(10) 0.0016(10) -0.0008(9) 0.0008(10)
N4 0.0646(13) 0.0479(11) 0.0516(12) 0.0005(10) 0.0014(10) -0.0119(9)
C42 0.0466(11) 0.0406(12) 0.0365(11) 0.0032(9) -0.0005(8) -0.0040(9)
C31 0.0735(16) 0.0416(12) 0.0418(12) 0.0008(11) -0.0029(11) -0.0033(12)
C38 0.0509(12) 0.0569(15) 0.0541(14) 0.0074(12) -0.0019(10) 0.0012(11)
C43 0.0438(11) 0.0427(12) 0.0417(11) -0.0047(9) 0.0015(9) -0.0009(9)
C36 0.0459(13) 0.082(2) 0.0594(16) 0.0114(16) 0.0009(12) 0.0028(13)
C35 0.0453(13) 0.086(2) 0.0729(19) -0.0023(16) 0.0074(12) -0.0129(13)
C48 0.0472(12) 0.0564(14) 0.0501(13) -0.0018(12) 0.0009(10) 0.0029(10)
C41 0.0583(14) 0.0491(14) 0.0685(17) -0.0076(12) -0.0114(12) 0.0034(12)
C34 0.0506(14) 0.0672(17) 0.0719(19) -0.0062(14) 0.0120(12) -0.0172(12)
C27 0.0784(17) 0.0541(15) 0.0492(14) -0.0012(12) -0.0023(13) 0.0118(13)
C46 0.0466(13) 0.0755(19) 0.0777(19) -0.0235(16) 0.0047(13) -0.0103(13)
C47 0.0496(14) 0.0762(18) 0.0618(16) -0.0103(14) -0.0075(12) 0.0083(13)
C30 0.093(2) 0.0468(15) 0.066(2) 0.0033(13) -0.0108(17) -0.0111(14)
C28 0.108(3) 0.0544(17) 0.0634(19) 0.0012(15) -0.0032(19) 0.0202(17)
C44 0.0608(14) 0.0499(14) 0.0528(13) 0.0006(12) 0.0030(11) -0.0072(11)
C29 0.125(3) 0.0407(15) 0.075(2) 0.0042(14) -0.0123(19) 0.0034(17)
C37 0.0525(16) 0.104(3) 0.115(3) 0.009(2) -0.0094(18) 0.0138(16)
C45 0.0631(15) 0.0621(17) 0.0686(18) -0.0093(14) 0.0153(13) -0.0213(13)

loop_
_atom_type_symbol
_atom_type_description
_atom_type_scat_dispersion_real
_atom_type_scat_dispersion_imag
_atom_type_scat_source
C C 0.0033 0.0016 'International Tables Vol C Tables 4.2.6.8 and 6.1.1.4'
H H 0.0000 0.0000 'International Tables Vol C Tables 4.2.6.8 and 6.1.1.4'
N N 0.0061 0.0033 'International Tables Vol C Tables 4.2.6.8 and 6.1.1.4'
O O 0.0106 0.0060 'International Tables Vol C Tables 4.2.6.8 and 6.1.1.4'

loop_
_geom_angle_atom_site_label_1
_geom_angle_atom_site_label_2
_geom_angle_atom_site_label_3
_geom_angle
C8 N1 C1 118.82(19)
C8 N1 C18 120.92(18)
C1 N1 C18 119.88(18)
N2 C8 N1 124.2(2)
N2 C8 C9 119.0(2)
N1 C8 C9 116.70(19)
C15 C9 C10 119.4(2)
C15 C9 C8 121.04(19)
C10 C9 C8 119.5(2)
C18 C16 C15 120.0(2)
C18 C16 C17 121.9(2)
C15 C16 C17 118.0(2)
C9 C15 C14 118.8(2)
C9 C15 C16 119.0(2)
C14 C15 C16 122.2(2)
C7 C2 C3 120.2(3)
C7 C2 C1 120.2(2)
C3 C2 C1 119.6(2)
C8 N2 C7 117.8(2)
O1 C1 N1 121.7(2)
O1 C1 C2 124.7(2)
N1 C1 C2 113.6(2)
C12 C14 C15 121.6(2)
C12 C14 H14A 119.2
C15 C14 H14A 119.2
N2 C7 C2 121.7(2)
N2 C7 C6 118.9(3)
C2 C7 C6 119.2(3)
C20 C19 C24 118.7(2)
C20 C19 C18 121.6(2)
C24 C19 C18 119.5(2)
C16 C18 N1 120.87(19)
C16 C18 C19 121.5(2)
N1 C18 C19 117.09(19)
C11 C10 C9 120.4(2)
C11 C10 H10A 119.8
C9 C10 H10A 119.8
C10 C11 C12 121.4(2)
C10 C11 H11A 119.3
C12 C11 H11A 119.3
C14 C12 C11 118.4(2)
C14 C12 C13 119.7(3)
C11 C12 C13 121.9(2)
C16 C17 H17A 109.5
C16 C17 H17B 109.5
H17A C17 H17B 109.5
C16 C17 H17C 109.5
H17A C17 H17C 109.5
H17B C17 H17C 109.5
C4 C3 C2 120.2(3)
C4 C3 H3A 119.9
C2 C3 H3A 119.9
C23 C24 C19 120.4(3)
C23 C24 H24A 119.8
C19 C24 H24A 119.8
C5 C6 C7 119.7(3)
C5 C6 H6A 120.2
C7 C6 H6A 120.2
C3 C4 C5 119.6(3)
C3 C4 H4A 120.2
C5 C4 H4A 120.2
C22 C23 C24 119.8(3)
C22 C23 H23A 120.1
C24 C23 H23A 120.1
C23 C22 C21 120.3(3)
C23 C22 H22A 119.9
C21 C22 H22A 119.9
C19 C20 C21 120.9(3)
C19 C20 H20A 119.6
C21 C20 H20A 119.6
C6 C5 C4 121.0(3)
C6 C5 H5A 119.5
C4 C5 H5A 119.5
C12 C13 H13A 109.5
C12 C13 H13B 109.5
H13A C13 H13B 109.5
C12 C13 H13C 109.5
H13A C13 H13C 109.5
H13B C13 H13C 109.5
C22 C21 C20 119.9(3)
C22 C21 H21A 120.0
C20 C21 H21A 120.0
C32 N3 C25 119.07(18)
C32 N3 C42 120.77(18)
C25 N3 C42 119.95(17)
C42 C40 C39 120.1(2)
C42 C40 C41 122.2(2)
C39 C40 C41 117.7(2)
N4 C32 N3 123.9(2)
N4 C32 C33 119.0(2)
N3 C32 C33 117.04(19)
C33 C39 C38 117.9(2)
C33 C39 C40 119.5(2)
C38 C39 C40 122.6(2)
C31 C26 C27 120.6(2)
C31 C26 C25 119.8(2)
C27 C26 C25 119.6(2)
C34 C33 C39 119.4(2)
C34 C33 C32 120.2(2)
C39 C33 C32 120.3(2)
O2 C25 N3 121.8(2)
O2 C25 C26 124.1(2)
N3 C25 C26 114.13(19)
C32 N4 C31 118.3(2)
C40 C42 N3 120.50(19)
C40 C42 C43 121.9(2)
N3 C42 C43 117.40(18)
N4 C31 C26 121.9(2)
N4 C31 C30 119.3(2)
C26 C31 C30 118.7(3)
C36 C38 C39 122.1(3)
C36 C38 H38A 119.0
C39 C38 H38A 119.0
C48 C43 C44 119.2(2)
C48 C43 C42 120.8(2)
C44 C43 C42 119.9(2)
C38 C36 C35 118.3(3)
C38 C36 C37 119.8(3)
C35 C36 C37 121.9(3)
C34 C35 C36 121.5(3)
C34 C35 H35A 119.2
C36 C35 H35A 119.2
C47 C48 C43 120.5(3)
C47 C48 H48A 119.8
C43 C48 H48A 119.8
C40 C41 H41A 109.5
C40 C41 H41B 109.5
H41A C41 H41B 109.5
C40 C41 H41C 109.5
H41A C41 H41C 109.5
H41B C41 H41C 109.5
C35 C34 C33 120.7(3)
C35 C34 H34A 119.7
C33 C34 H34A 119.7
C28 C27 C26 119.6(3)
C28 C27 H27A 120.2
C26 C27 H27A 120.2
C45 C46 C47 119.8(3)
C45 C46 H46A 120.1
C47 C46 H46A 120.1
C48 C47 C46 119.8(3)
C48 C47 H47A 120.1
C46 C47 H47A 120.1
C29 C30 C31 119.8(3)
C29 C30 H30A 120.1
C31 C30 H30A 120.1
C27 C28 C29 119.9(3)
C27 C28 H28A 120.1
C29 C28 H28A 120.1
C45 C44 C43 119.9(3)
C45 C44 H44A 120.0
C43 C44 H44A 120.0
C30 C29 C28 121.3(3)
C30 C29 H29A 119.3
C28 C29 H29A 119.3
C36 C37 H37A 109.5
C36 C37 H37B 109.5
H37A C37 H37B 109.5
C36 C37 H37C 109.5
H37A C37 H37C 109.5
H37B C37 H37C 109.5
C46 C45 C44 120.8(3)
C46 C45 H45A 119.6
C44 C45 H45A 119.6

loop_
_geom_bond_atom_site_label_1
_geom_bond_atom_site_label_2
_geom_bond_distance
N1 C8 1.402(3)
N1 C1 1.422(3)
N1 C18 1.427(3)
C8 N2 1.297(3)
C8 C9 1.450(3)
C9 C15 1.396(3)
C9 C10 1.397(3)
C16 C18 1.348(3)
C16 C15 1.450(3)
C16 C17 1.501(4)
C15 C14 1.401(3)
C2 C7 1.387(4)
C2 C3 1.400(4)
C2 C1 1.451(3)
N2 C7 1.384(3)
C1 O1 1.212(3)
C14 C12 1.379(4)
C14 H14A 0.9300
C7 C6 1.407(4)
C19 C20 1.370(4)
C19 C24 1.386(4)
C19 C18 1.495(3)
C10 C11 1.366(4)
C10 H10A 0.9300
C11 C12 1.388(4)
C11 H11A 0.9300
C12 C13 1.512(4)
C17 H17A 0.9600
C17 H17B 0.9600
C17 H17C 0.9600
C3 C4 1.371(4)
C3 H3A 0.9300
C24 C23 1.385(4)
C24 H24A 0.9300
C6 C5 1.371(5)
C6 H6A 0.9300
C4 C5 1.394(5)
C4 H4A 0.9300
C23 C22 1.367(5)
C23 H23A 0.9300
C22 C21 1.368(5)
C22 H22A 0.9300
C20 C21 1.381(4)
C20 H20A 0.9300
C5 H5A 0.9300
C13 H13A 0.9600
C13 H13B 0.9600
C13 H13C 0.9600
C21 H21A 0.9300
N3 C32 1.399(3)
N3 C25 1.418(3)
N3 C42 1.437(3)
C40 C42 1.347(3)
C40 C39 1.445(3)
C40 C41 1.504(3)
C32 N4 1.299(3)
C32 C33 1.450(3)
C39 C33 1.402(3)
C39 C38 1.404(3)
O2 C25 1.209(3)
C26 C31 1.387(3)
C26 C27 1.395(4)
C26 C25 1.455(3)
C33 C34 1.396(3)
N4 C31 1.373(3)
C42 C43 1.489(3)
C31 C30 1.419(4)
C38 C36 1.379(4)
C38 H38A 0.9300
C43 C48 1.384(3)
C43 C44 1.388(3)
C36 C35 1.380(4)
C36 C37 1.507(4)
C35 C34 1.361(4)
C35 H35A 0.9300
C48 C47 1.382(4)
C48 H48A 0.9300
C41 H41A 0.9600
C41 H41B 0.9600
C41 H41C 0.9600
C34 H34A 0.9300
C27 C28 1.374(4)
C27 H27A 0.9300
C46 C45 1.361(5)
C46 C47 1.389(4)
C46 H46A 0.9300
C47 H47A 0.9300
C30 C29 1.349(5)
C30 H30A 0.9300
C28 C29 1.395(5)
C28 H28A 0.9300
C44 C45 1.385(4)
C44 H44A 0.9300
C29 H29A 0.9300
C37 H37A 0.9600
C37 H37B 0.9600
C37 H37C 0.9600
C45 H45A 0.9300

loop_
_geom_torsion_atom_site_label_1
_geom_torsion_atom_site_label_2
_geom_torsion_atom_site_label_3
_geom_torsion_atom_site_label_4
_geom_torsion
C1 N1 C8 N2 18.2(3)
C18 N1 C8 N2 -168.8(2)
C1 N1 C8 C9 -158.9(2)
C18 N1 C8 C9 14.1(3)
N2 C8 C9 C15 174.8(2)
N1 C8 C9 C15 -8.0(3)
N2 C8 C9 C10 -8.5(3)
N1 C8 C9 C10 168.8(2)
C10 C9 C15 C14 0.7(3)
C8 C9 C15 C14 177.4(2)
C10 C9 C15 C16 -179.3(2)
C8 C9 C15 C16 -2.6(3)
C18 C16 C15 C9 7.5(3)
C17 C16 C15 C9 -169.6(2)
C18 C16 C15 C14 -172.5(2)
C17 C16 C15 C14 10.5(3)
N1 C8 N2 C7 -2.5(3)
C9 C8 N2 C7 174.5(2)
C8 N1 C1 O1 158.7(2)
C18 N1 C1 O1 -14.3(4)
C8 N1 C1 C2 -21.6(3)
C18 N1 C1 C2 165.4(2)
C7 C2 C1 O1 -168.3(3)
C3 C2 C1 O1 9.5(4)
C7 C2 C1 N1 11.9(3)
C3 C2 C1 N1 -170.3(2)
C9 C15 C14 C12 -1.2(3)
C16 C15 C14 C12 178.7(2)
C8 N2 C7 C2 -8.0(3)
C8 N2 C7 C6 176.1(2)
C3 C2 C7 N2 -175.0(2)
C1 C2 C7 N2 2.8(4)
C3 C2 C7 C6 0.9(4)
C1 C2 C7 C6 178.6(3)
C15 C16 C18 N1 -1.5(3)
C17 C16 C18 N1 175.4(2)
C15 C16 C18 C19 -173.2(2)
C17 C16 C18 C19 3.7(4)
C8 N1 C18 C16 -9.7(3)
C1 N1 C18 C16 163.2(2)
C8 N1 C18 C19 162.3(2)
C1 N1 C18 C19 -24.8(3)
C20 C19 C18 C16 -69.0(4)
C24 C19 C18 C16 106.1(3)
C20 C19 C18 N1 119.0(3)
C24 C19 C18 N1 -65.9(3)
C15 C9 C10 C11 0.6(4)
C8 C9 C10 C11 -176.2(2)
C9 C10 C11 C12 -1.3(4)
C15 C14 C12 C11 0.5(4)
C15 C14 C12 C13 179.8(2)
C10 C11 C12 C14 0.7(4)
C10 C11 C12 C13 -178.5(3)
C7 C2 C3 C4 -0.6(4)
C1 C2 C3 C4 -178.4(3)
C20 C19 C24 C23 0.5(4)
C18 C19 C24 C23 -174.7(2)
N2 C7 C6 C5 174.8(3)
C2 C7 C6 C5 -1.2(4)
C2 C3 C4 C5 0.6(5)
C19 C24 C23 C22 -0.3(4)
C24 C23 C22 C21 0.0(5)
C24 C19 C20 C21 -0.4(5)
C18 C19 C20 C21 174.7(3)
C7 C6 C5 C4 1.2(5)
C3 C4 C5 C6 -1.0(6)
C23 C22 C21 C20 0.1(5)
C19 C20 C21 C22 0.1(5)
C25 N3 C32 N4 -17.2(3)
C42 N3 C32 N4 168.1(2)
C25 N3 C32 C33 159.03(19)
C42 N3 C32 C33 -15.6(3)
C42 C40 C39 C33 -7.4(3)
C41 C40 C39 C33 169.4(2)
C42 C40 C39 C38 174.1(2)
C41 C40 C39 C38 -9.0(3)
C38 C39 C33 C34 -2.5(3)
C40 C39 C33 C34 179.0(2)
C38 C39 C33 C32 -179.5(2)
C40 C39 C33 C32 1.9(3)
N4 C32 C33 C34 8.8(3)
N3 C32 C33 C34 -167.7(2)
N4 C32 C33 C39 -174.2(2)
N3 C32 C33 C39 9.3(3)
C32 N3 C25 O2 -160.9(2)
C42 N3 C25 O2 13.8(3)
C32 N3 C25 C26 19.1(3)
C42 N3 C25 C26 -166.19(18)
C31 C26 C25 O2 171.0(2)
C27 C26 C25 O2 -7.9(3)
C31 C26 C25 N3 -9.0(3)
C27 C26 C25 N3 172.1(2)
N3 C32 N4 C31 2.8(3)
C33 C32 N4 C31 -173.4(2)
C39 C40 C42 N3 1.3(3)
C41 C40 C42 N3 -175.4(2)
C39 C40 C42 C43 175.6(2)
C41 C40 C42 C43 -1.1(3)
C32 N3 C42 C40 10.6(3)
C25 N3 C42 C40 -164.0(2)
C32 N3 C42 C43 -163.96(19)
C25 N3 C42 C43 21.5(3)
C32 N4 C31 C26 8.2(3)
C32 N4 C31 C30 -175.1(3)
C27 C26 C31 N4 174.2(2)
C25 C26 C31 N4 -4.7(3)
C27 C26 C31 C30 -2.4(4)
C25 C26 C31 C30 178.6(2)
C33 C39 C38 C36 1.8(4)
C40 C39 C38 C36 -179.6(2)
C40 C42 C43 C48 -111.1(3)
N3 C42 C43 C48 63.4(3)
C40 C42 C43 C44 65.0(3)
N3 C42 C43 C44 -120.5(2)
C39 C38 C36 C35 1.1(4)
C39 C38 C36 C37 -178.5(3)
C38 C36 C35 C34 -3.6(5)
C37 C36 C35 C34 176.1(3)
C44 C43 C48 C47 0.1(4)
C42 C43 C48 C47 176.3(2)
C36 C35 C34 C33 2.9(5)
C39 C33 C34 C35 0.2(4)
C32 C33 C34 C35 177.2(2)
C31 C26 C27 C28 2.2(4)
C25 C26 C27 C28 -178.9(3)
C43 C48 C47 C46 0.3(4)
C45 C46 C47 C48 -0.2(4)
N4 C31 C30 C29 -176.0(3)
C26 C31 C30 C29 0.8(4)
C26 C27 C28 C29 -0.3(5)
C48 C43 C44 C45 -0.8(4)
C42 C43 C44 C45 -176.9(2)
C31 C30 C29 C28 1.1(5)
C27 C28 C29 C30 -1.4(5)
C47 C46 C45 C44 -0.5(4)
C43 C44 C45 C46 0.9(4)
